data_7703249
loop_
_publ_author_name
'Nishi, Miki'
'Hayata, Yuki'
'Hoshino, Norihisa'
'Hanasaki, Noriaki'
'Akutagawa, Tomoyuki'
'Matsuda, Masaki'

_publ_section_title
;
 Intermolecular interactions of tetrabenzoporphyrin- and
 phthalocyanine-based charge-transfer complexes.
;
_journal_issue 48
_journal_name_full 'Dalton transactions (Cambridge, England : 2003)'
_journal_page_first 17723
_journal_page_last 17728
_journal_paper_doi 10.1039/c9dt03653a
_journal_volume 48
_journal_year 2019
_chemical_formula_moiety '2(C32 H16 Cl2 Fe N8), C24 H20 P'
_chemical_formula_sum 'C88 H52 Cl4 Fe2 N16 P'
_chemical_formula_weight 1617.92
_space_group_crystal_system tetragonal
_space_group_IT_number 86
_space_group_name_Hall '-P 4bc'
_space_group_name_H-M_alt 'P 42/n :2'
_atom_sites_solution_hydrogens geom
_audit_creation_method SHELXL-2018/1
_audit_update_record
;
2019-08-15 deposited with the CCDC.	2019-10-21 downloaded from the CCDC.
;
_cell_angle_alpha 90
_cell_angle_beta 90
_cell_angle_gamma 90
_cell_formula_units_Z 2
_cell_length_a 21.5815(4)
_cell_length_b 21.5815(4)
_cell_length_c 7.53300(10)
_cell_measurement_reflns_used 25577
_cell_measurement_temperature 296(2)
_cell_measurement_theta_max 68.170
_cell_measurement_theta_min 4.095
_cell_volume 3508.58(10)
_computing_cell_refinement 'RAPID AUTO'
_computing_data_collection 'RAPID AUTO'
_computing_data_reduction 'RAPID AUTO'
_computing_structure_refinement 'SHELXL-2018/1 (Sheldrick, 2018)'
_computing_structure_solution 'SIR-2004 (Burla, 2004)'
_diffrn_ambient_temperature 296(2)
_diffrn_measured_fraction_theta_full 1.000
_diffrn_measured_fraction_theta_max 1.000
_diffrn_measurement_device_type 'Rigaku R-AXIS RAPID'
_diffrn_measurement_method 'phi and omega scans'
_diffrn_radiation_type CuK\a
_diffrn_radiation_wavelength 1.54187
_diffrn_reflns_av_R_equivalents 0.0465
_diffrn_reflns_av_unetI/netI 0.0202
_diffrn_reflns_Laue_measured_fraction_full 1.000
_diffrn_reflns_Laue_measured_fraction_max 1.000
_diffrn_reflns_limit_h_max 25
_diffrn_reflns_limit_h_min -25
_diffrn_reflns_limit_k_max 25
_diffrn_reflns_limit_k_min -25
_diffrn_reflns_limit_l_max 9
_diffrn_reflns_limit_l_min -9
_diffrn_reflns_number 38163
_diffrn_reflns_point_group_measured_fraction_full 1.000
_diffrn_reflns_point_group_measured_fraction_max 1.000
_diffrn_reflns_theta_full 67.687
_diffrn_reflns_theta_max 68.173
_diffrn_reflns_theta_min 4.097
_diffrn_source 'rotating-anode X-ray tube'
_exptl_absorpt_coefficient_mu 5.668
_exptl_absorpt_correction_T_max 1.0000
_exptl_absorpt_correction_T_min 0.8597
_exptl_absorpt_correction_type empirical
_exptl_absorpt_process_details 'ABSCOR (Rigaku, 2010)'
_exptl_crystal_colour black
_exptl_crystal_density_diffrn 1.561
_exptl_crystal_description needle
_exptl_crystal_F_000 1684
_exptl_crystal_size_max 0.100
_exptl_crystal_size_mid 0.100
_exptl_crystal_size_min 0.100
_refine_diff_density_max 0.206
_refine_diff_density_min -0.730
_refine_diff_density_rms 0.075
_refine_ls_extinction_method none
_refine_ls_goodness_of_fit_ref 1.261
_refine_ls_hydrogen_treatment constr
_refine_ls_matrix_type full
_refine_ls_number_parameters 252
_refine_ls_number_reflns 3210
_refine_ls_number_restraints 0
_refine_ls_restrained_S_all 1.261
_refine_ls_R_factor_all 0.0464
_refine_ls_R_factor_gt 0.0420
_refine_ls_shift/su_max 0.000
_refine_ls_shift/su_mean 0.000
_refine_ls_structure_factor_coef Fsqd
_refine_ls_weighting_details 'w=1/[\s^2^(Fo^2^)+(0.1000P)^2^] where P=(Fo^2^+2Fc^2^)/3'
_refine_ls_weighting_scheme calc
_refine_ls_wR_factor_gt 0.1442
_refine_ls_wR_factor_ref 0.1500
_reflns_Friedel_coverage 0.000
_reflns_number_gt 2846
_reflns_number_total 3210
_reflns_threshold_expression 'I > 2\s(I)'
_cod_data_source_file c9dt03653a2.cif
_cod_data_source_block TPPFePcCl22rt
_cod_original_cell_volume 3508.58(14)
_cod_original_sg_symbol_H-M 'P 42/n'
_cod_database_code 7703249
_shelx_shelxl_version_number 2018/1
_shelx_space_group_comment
;
The symmetry employed for this shelxl refinement is uniquely defined
by the following loop, which should always be used as a source of
symmetry information in preference to the above space-group names.
They are only intended as comments.
;
_shelx_estimated_absorpt_t_min 0.601
_shelx_estimated_absorpt_t_max 0.601

loop_
_space_group_symop_operation_xyz
'x, y, z'
'-x+1/2, -y+1/2, z'
'-y, x+1/2, z+1/2'
'y+1/2, -x, z+1/2'
'-x, -y, -z'
'x-1/2, y-1/2, -z'
'y, -x-1/2, -z-1/2'
'-y-1/2, x, -z-1/2'

loop_
_atom_site_label
_atom_site_type_symbol
_atom_site_fract_x
_atom_site_fract_y
_atom_site_fract_z
_atom_site_U_iso_or_equiv
_atom_site_adp_type
_atom_site_occupancy
_atom_site_site_symmetry_order
_atom_site_calc_flag
_atom_site_refinement_flags_posn
_atom_site_refinement_flags_adp
_atom_site_refinement_flags_occupancy
C1 C 0.48195(10) 0.07366(10) 0.1735(3) 0.0337(5) Uani 1 1 d . . .
C2 C 0.49624(10) 0.13446(10) 0.0966(3) 0.0339(5) Uani 1 1 d . . .
C3 C 0.47685(11) 0.16309(11) -0.0593(3) 0.0406(5) Uani 1 1 d . . .
H1 H 0.451792 0.142773 -0.141134 0.049 Uiso 1 1 calc R U .
C4 C 0.49679(12) 0.22351(11) -0.0865(3) 0.0436(6) Uani 1 1 d . . .
H2 H 0.484208 0.244374 -0.188286 0.052 Uiso 1 1 calc R U .
C5 C 0.53500(12) 0.25367(11) 0.0341(3) 0.0442(6) Uani 1 1 d . . .
H3 H 0.547398 0.294179 0.011515 0.053 Uiso 1 1 calc R U .
C6 C 0.55505(11) 0.22418(11) 0.1882(3) 0.0402(5) Uani 1 1 d . . .
H4 H 0.580988 0.244062 0.268722 0.048 Uiso 1 1 calc R U .
C7 C 0.53482(10) 0.16407(10) 0.2170(3) 0.0352(5) Uani 1 1 d . . .
C8 C 0.54339(10) 0.12115(10) 0.3647(3) 0.0342(5) Uani 1 1 d . . .
C9 C 0.58135(10) 0.09846(10) 0.6448(3) 0.0347(5) Uani 1 1 d . . .
C10 C 0.62085(10) 0.11235(10) 0.7970(3) 0.0349(5) Uani 1 1 d . . .
C11 C 0.65857(11) 0.16201(10) 0.8374(3) 0.0386(5) Uani 1 1 d . . .
H5 H 0.662593 0.195389 0.760186 0.046 Uiso 1 1 calc R U .
C12 C 0.69038(13) 0.16027(12) 0.9980(3) 0.0458(7) Uani 1 1 d . . .
H6 H 0.715726 0.193298 1.029858 0.055 Uiso 1 1 calc R U .
C13 C 0.68475(12) 0.10978(12) 1.1116(3) 0.0462(6) Uani 1 1 d . . .
H7 H 0.706864 0.109748 1.217567 0.055 Uiso 1 1 calc R U .
C14 C 0.64758(11) 0.05996(11) 1.0724(3) 0.0401(5) Uani 1 1 d . . .
H8 H 0.644131 0.026374 1.149095 0.048 Uiso 1 1 calc R U .
C15 C 0.61534(10) 0.06206(10) 0.9127(3) 0.0341(5) Uani 1 1 d . . .
C16 C 0.57183(10) 0.01909(10) 0.8295(3) 0.0342(5) Uani 1 1 d . . .
C17 C 0.31538(11) 0.26107(12) 0.6058(3) 0.0446(6) Uani 1 1 d . . .
C18 C 0.31325(15) 0.31131(14) 0.4869(3) 0.0554(8) Uani 1 1 d . . .
H9 H 0.279858 0.338542 0.488399 0.066 Uiso 1 1 calc R U .
C19 C 0.36105(16) 0.31975(16) 0.3685(4) 0.0684(9) Uani 1 1 d . . .
H10 H 0.360066 0.352824 0.289385 0.082 Uiso 1 1 calc R U .
C20 C 0.41024(15) 0.27934(18) 0.3671(4) 0.0748(10) Uani 1 1 d . . .
H11 H 0.442992 0.285911 0.289081 0.090 Uiso 1 1 calc R U .
C21 C 0.41150(15) 0.2295(2) 0.4794(4) 0.0771(10) Uani 1 1 d . . .
H12 H 0.444608 0.201941 0.475149 0.093 Uiso 1 1 calc R U .
C22 C 0.36382(13) 0.21973(16) 0.5996(4) 0.0583(7) Uani 1 1 d . . .
H13 H 0.364586 0.185632 0.675028 0.070 Uiso 1 1 calc R U .
N1 N 0.55230(8) 0.04265(8) 0.6700(2) 0.0337(4) Uani 1 1 d . . .
N2 N 0.57733(9) 0.13599(9) 0.5061(2) 0.0370(5) Uani 1 1 d . . .
N3 N 0.51168(8) 0.06784(8) 0.3333(2) 0.0336(4) Uani 1 1 d . . .
N4 N 0.44347(9) 0.03437(8) 0.0961(2) 0.0361(4) Uani 1 1 d . . .
Fe1 Fe 0.500000 0.000000 0.500000 0.0308(2) Uani 1 2 d S . P
Cl1 Cl 0.41299(3) 0.05077(3) 0.59653(8) 0.0454(2) Uani 1 1 d . . .
P1 P 0.250000 0.250000 0.750000 0.0398(3) Uani 1 4 d S T P

loop_
_atom_site_aniso_label
_atom_site_aniso_U_11
_atom_site_aniso_U_22
_atom_site_aniso_U_33
_atom_site_aniso_U_23
_atom_site_aniso_U_13
_atom_site_aniso_U_12
C1 0.0364(11) 0.0347(11) 0.0301(11) 0.0017(9) -0.0004(9) -0.0001(9)
C2 0.0376(11) 0.0316(11) 0.0325(11) 0.0035(8) -0.0008(8) -0.0005(9)
C3 0.0427(12) 0.0430(13) 0.0360(12) 0.0065(10) -0.0028(10) 0.0005(10)
C4 0.0509(14) 0.0421(13) 0.0378(13) 0.0139(10) -0.0030(10) 0.0006(10)
C5 0.0533(15) 0.0329(12) 0.0463(13) 0.0114(10) 0.0031(11) -0.0031(10)
C6 0.0419(12) 0.0388(12) 0.0399(12) 0.0031(9) -0.0009(10) -0.0051(10)
C7 0.0353(11) 0.0351(11) 0.0352(11) 0.0043(9) -0.0001(9) 0.0008(9)
C8 0.0353(11) 0.0351(11) 0.0322(11) 0.0021(9) -0.0020(9) 0.0000(8)
C9 0.0368(11) 0.0325(11) 0.0347(11) 0.0014(9) -0.0042(9) 0.0004(8)
C10 0.0346(11) 0.0365(11) 0.0338(11) 0.0007(9) -0.0028(9) 0.0012(9)
C11 0.0397(12) 0.0347(11) 0.0415(13) 0.0018(9) -0.0043(10) -0.0024(9)
C12 0.0441(14) 0.0421(14) 0.0513(17) -0.0018(10) -0.0100(10) -0.0091(12)
C13 0.0437(13) 0.0552(15) 0.0396(12) 0.0027(11) -0.0129(10) -0.0055(11)
C14 0.0407(12) 0.0436(13) 0.0361(12) 0.0053(10) -0.0058(9) -0.0035(10)
C15 0.0317(11) 0.0358(11) 0.0348(12) -0.0003(8) -0.0020(8) -0.0010(9)
C16 0.0349(11) 0.0355(11) 0.0323(11) 0.0035(9) -0.0027(9) -0.0004(9)
C17 0.0383(12) 0.0434(13) 0.0521(14) -0.0012(11) -0.0012(10) -0.0014(10)
C18 0.0557(18) 0.0498(17) 0.0606(19) 0.0059(12) 0.0084(12) 0.0022(14)
C19 0.076(2) 0.068(2) 0.0610(19) 0.0036(15) 0.0170(17) -0.0143(17)
C20 0.0538(18) 0.109(3) 0.062(2) -0.0079(19) 0.0189(15) -0.0100(18)
C21 0.0481(17) 0.118(3) 0.065(2) -0.0043(19) 0.0065(14) 0.0261(19)
C22 0.0472(15) 0.075(2) 0.0527(16) 0.0009(13) 0.0012(12) 0.0132(14)
N1 0.0346(9) 0.0333(9) 0.0332(9) 0.0013(7) -0.0033(7) -0.0016(7)
N2 0.0410(11) 0.0342(10) 0.0359(11) 0.0044(7) -0.0057(7) -0.0016(8)
N3 0.0350(9) 0.0320(9) 0.0339(10) 0.0044(7) -0.0029(7) -0.0020(7)
N4 0.0393(10) 0.0354(10) 0.0337(10) 0.0044(7) -0.0063(7) -0.0020(8)
Fe1 0.0346(3) 0.0293(3) 0.0285(3) 0.00323(17) -0.00443(18) -0.00278(17)
Cl1 0.0445(3) 0.0440(3) 0.0477(4) 0.0010(2) 0.0011(2) 0.0021(2)
P1 0.0357(4) 0.0357(4) 0.0480(7) 0.000 0.000 0.000

loop_
_atom_type_symbol
_atom_type_description
_atom_type_scat_dispersion_real
_atom_type_scat_dispersion_imag
_atom_type_scat_source
C C 0.0181 0.0091 'International Tables Vol C Tables 4.2.6.8 and 6.1.1.4'
H H 0.0000 0.0000 'International Tables Vol C Tables 4.2.6.8 and 6.1.1.4'
N N 0.0311 0.0180 'International Tables Vol C Tables 4.2.6.8 and 6.1.1.4'
P P 0.2955 0.4335 'International Tables Vol C Tables 4.2.6.8 and 6.1.1.4'
Cl Cl 0.3639 0.7018 'International Tables Vol C Tables 4.2.6.8 and 6.1.1.4'
Fe Fe -1.1336 3.1974 'International Tables Vol C Tables 4.2.6.8 and 6.1.1.4'

loop_
_geom_angle_atom_site_label_1
_geom_angle_atom_site_label_2
_geom_angle_atom_site_label_3
_geom_angle
_geom_angle_site_symmetry_1
_geom_angle_site_symmetry_3
N4 C1 N3 128.52(19) . .
N4 C1 C2 122.12(19) . .
N3 C1 C2 109.28(18) . .
C7 C2 C3 121.8(2) . .
C7 C2 C1 106.29(18) . .
C3 C2 C1 131.8(2) . .
C4 C3 C2 116.6(2) . .
C5 C4 C3 121.9(2) . .
C4 C5 C6 121.0(2) . .
C7 C6 C5 117.4(2) . .
C6 C7 C2 121.2(2) . .
C6 C7 C8 132.3(2) . .
C2 C7 C8 106.37(18) . .
N2 C8 N3 128.31(19) . .
N2 C8 C7 121.8(2) . .
N3 C8 C7 109.91(18) . .
N2 C9 N1 128.02(19) . .
N2 C9 C10 122.2(2) . .
N1 C9 C10 109.80(18) . .
C11 C10 C15 121.1(2) . .
C11 C10 C9 132.6(2) . .
C15 C10 C9 106.30(19) . .
C10 C11 C12 117.5(2) . .
C13 C12 C11 120.9(2) . .
C14 C13 C12 122.1(2) . .
C13 C14 C15 116.9(2) . .
C14 C15 C10 121.5(2) . .
C14 C15 C16 132.2(2) . .
C10 C15 C16 106.28(18) . .
N4 C16 N1 128.1(2) 5_656 .
N4 C16 C15 122.11(19) 5_656 .
N1 C16 C15 109.77(18) . .
C22 C17 C18 120.2(3) . .
C22 C17 P1 122.1(2) . .
C18 C17 P1 117.5(2) . .
C19 C18 C17 119.4(3) . .
C20 C19 C18 120.0(3) . .
C21 C20 C19 120.6(3) . .
C20 C21 C22 120.5(3) . .
C17 C22 C21 119.2(3) . .
C16 N1 C9 107.83(17) . .
C16 N1 Fe1 125.56(14) . .
C9 N1 Fe1 126.29(14) . .
C9 N2 C8 121.3(2) . .
C8 N3 C1 108.14(17) . .
C8 N3 Fe1 126.13(14) . .
C1 N3 Fe1 125.14(14) . .
C1 N4 C16 121.9(2) . 5_656
N1 Fe1 N1 180.0 . 5_656
N1 Fe1 N3 89.63(8) . .
N1 Fe1 N3 90.37(8) 5_656 .
N1 Fe1 N3 90.36(8) . 5_656
N1 Fe1 N3 89.63(8) 5_656 5_656
N3 Fe1 N3 180.0 . 5_656
N1 Fe1 Cl1 87.68(6) . 5_656
N1 Fe1 Cl1 92.32(5) 5_656 5_656
N3 Fe1 Cl1 92.80(6) . 5_656
N3 Fe1 Cl1 87.20(6) 5_656 5_656
N1 Fe1 Cl1 92.32(6) . .
N1 Fe1 Cl1 87.68(6) 5_656 .
N3 Fe1 Cl1 87.20(6) . .
N3 Fe1 Cl1 92.80(6) 5_656 .
Cl1 Fe1 Cl1 180.0 5_656 .
C17 P1 C17 105.60(16) . 2
C17 P1 C17 111.44(8) . 8_657
C17 P1 C17 111.44(8) 2 8_657
C17 P1 C17 111.44(8) . 7_567
C17 P1 C17 111.44(8) 2 7_567
C17 P1 C17 105.60(16) 8_657 7_567

loop_
_geom_bond_atom_site_label_1
_geom_bond_atom_site_label_2
_geom_bond_distance
_geom_bond_site_symmetry_2
C1 N4 1.322(3) .
C1 N3 1.370(3) .
C1 C2 1.467(3) .
C2 C7 1.387(3) .
C2 C3 1.391(3) .
C3 C4 1.388(3) .
C4 C5 1.388(3) .
C5 C6 1.393(3) .
C6 C7 1.386(3) .
C7 C8 1.460(3) .
C8 N2 1.332(3) .
C8 N3 1.359(3) .
C9 N2 1.325(3) .
C9 N1 1.371(3) .
C9 C10 1.460(3) .
C10 C11 1.380(3) .
C10 C15 1.397(3) .
C11 C12 1.392(3) .
C12 C13 1.391(3) .
C13 C14 1.374(3) .
C14 C15 1.390(3) .
C15 C16 1.461(3) .
C16 N4 1.324(3) 5_656
C16 N1 1.371(3) .
C17 C22 1.375(4) .
C17 C18 1.407(4) .
C17 P1 1.797(2) .
C18 C19 1.376(4) .
C19 C20 1.374(5) .
C20 C21 1.369(5) .
C21 C22 1.386(4) .
N1 Fe1 1.9392(17) .
N3 Fe1 1.9455(17) .
Fe1 Cl1 2.2924(6) 5_656
Fe1 Cl1 2.2924(6) .

loop_
_geom_torsion_atom_site_label_1
_geom_torsion_atom_site_label_2
_geom_torsion_atom_site_label_3
_geom_torsion_atom_site_label_4
_geom_torsion
_geom_torsion_site_symmetry_1
_geom_torsion_site_symmetry_4
N4 C1 C2 C7 176.7(2) . .
N3 C1 C2 C7 -0.4(2) . .
N4 C1 C2 C3 -1.3(4) . .
N3 C1 C2 C3 -178.4(2) . .
C7 C2 C3 C4 -1.6(3) . .
C1 C2 C3 C4 176.1(2) . .
C2 C3 C4 C5 1.0(4) . .
C3 C4 C5 C6 0.1(4) . .
C4 C5 C6 C7 -0.7(4) . .
C5 C6 C7 C2 0.1(3) . .
C5 C6 C7 C8 -176.1(2) . .
C3 C2 C7 C6 1.0(3) . .
C1 C2 C7 C6 -177.2(2) . .
C3 C2 C7 C8 178.2(2) . .
C1 C2 C7 C8 -0.1(2) . .
C6 C7 C8 N2 -1.9(4) . .
C2 C7 C8 N2 -178.6(2) . .
C6 C7 C8 N3 177.2(2) . .
C2 C7 C8 N3 0.5(2) . .
N2 C9 C10 C11 1.9(4) . .
N1 C9 C10 C11 -179.2(2) . .
N2 C9 C10 C15 -177.7(2) . .
N1 C9 C10 C15 1.2(2) . .
C15 C10 C11 C12 -0.5(3) . .
C9 C10 C11 C12 179.9(2) . .
C10 C11 C12 C13 0.9(4) . .
C11 C12 C13 C14 -0.6(4) . .
C12 C13 C14 C15 -0.1(4) . .
C13 C14 C15 C10 0.4(3) . .
C13 C14 C15 C16 -179.0(2) . .
C11 C10 C15 C14 -0.1(3) . .
C9 C10 C15 C14 179.6(2) . .
C11 C10 C15 C16 179.5(2) . .
C9 C10 C15 C16 -0.9(2) . .
C14 C15 C16 N4 -1.2(4) . 5_656
C10 C15 C16 N4 179.2(2) . 5_656
C14 C15 C16 N1 179.8(2) . .
C10 C15 C16 N1 0.2(2) . .
C22 C17 C18 C19 -2.1(4) . .
P1 C17 C18 C19 -177.0(2) . .
C17 C18 C19 C20 0.0(5) . .
C18 C19 C20 C21 1.8(5) . .
C19 C20 C21 C22 -1.5(5) . .
C18 C17 C22 C21 2.4(4) . .
P1 C17 C22 C21 177.0(2) . .
C20 C21 C22 C17 -0.6(5) . .
N4 C16 N1 C9 -178.4(2) 5_656 .
C15 C16 N1 C9 0.5(2) . .
N4 C16 N1 Fe1 -4.5(3) 5_656 .
C15 C16 N1 Fe1 174.41(14) . .
N2 C9 N1 C16 177.8(2) . .
C10 C9 N1 C16 -1.1(2) . .
N2 C9 N1 Fe1 4.0(3) . .
C10 C9 N1 Fe1 -174.90(14) . .
N1 C9 N2 C8 -2.0(4) . .
C10 C9 N2 C8 176.7(2) . .
N3 C8 N2 C9 -3.7(3) . .
C7 C8 N2 C9 175.3(2) . .
N2 C8 N3 C1 178.3(2) . .
C7 C8 N3 C1 -0.8(2) . .
N2 C8 N3 Fe1 6.7(3) . .
C7 C8 N3 Fe1 -172.35(14) . .
N4 C1 N3 C8 -176.1(2) . .
C2 C1 N3 C8 0.7(2) . .
N4 C1 N3 Fe1 -4.4(3) . .
C2 C1 N3 Fe1 172.40(14) . .
N3 C1 N4 C16 0.1(4) . 5_656
C2 C1 N4 C16 -176.4(2) . 5_656
C22 C17 P1 C17 -115.2(3) . 2
C18 C17 P1 C17 59.62(19) . 2
C22 C17 P1 C17 123.7(3) . 8_657
C18 C17 P1 C17 -61.54(17) . 8_657
C22 C17 P1 C17 6.0(2) . 7_567
C18 C17 P1 C17 -179.2(2) . 7_567
